data_4317475
loop_
_publ_author_name
'Masami Yonemura'
'Keisuke Arimura'
'Koji Inoue'
'Naoki Usuki'
'Masaaki Ohba'
'Hisashi \=Okawa'

_publ_contact_author_email ' okawascc@mbox.nc.kyushu-u.ac.jp '
_publ_contact_author_fax ' 81-92-642-2607 '
_publ_contact_author_name ' Hisashi Okawa'
_publ_contact_author_phone ' 81-92-642-2596 '
_publ_section_title
;
 Coordination-Position Isomeric MIICuIIand CuIIMII (M = Co, Ni, Zn)
 Complexes Derived from Macrocyclic Compartmental Ligands
;
_journal_name_full 'Inorganic Chemistry'
_journal_page_first 582
_journal_page_last 589
_journal_paper_doi 10.1021/ic010499d
_journal_volume 41
_journal_year 2002
_chemical_formula_sum 'C28 H33 Br2 Cl2 Co Cu N7 O10'
_chemical_formula_weight 980.80
_space_group_IT_number 14
_symmetry_cell_setting monoclinic
_symmetry_Int_Tables_number 14
_symmetry_space_group_name_Hall '-P 2yn'
_symmetry_space_group_name_H-M 'P 1 21/n 1'
_audit_creation_date 'Sun May 27 01:05:44 2001'
_audit_creation_method 'by teXsan'
_cell_angle_alpha 90
_cell_angle_beta 91.18(2)
_cell_angle_gamma 90
_cell_formula_units_Z 4
_cell_length_a 11.691(2)
_cell_length_b 18.572(3)
_cell_length_c 17.058(3)
_cell_measurement_reflns_used 16
_cell_measurement_temperature 296.2
_cell_measurement_theta_max 4.8
_cell_measurement_theta_min 3.2
_cell_volume 3702.9(11)
_computing_cell_refinement 'MSC/AFC Diffractometer Control'
_computing_data_collection 'MSC/AFC Diffractometer Control'
_computing_data_reduction 'teXsan Ver. 1.11'
_computing_publication_material 'teXsan Ver. 1.11'
_computing_structure_refinement 'teXsan Ver. 1.10'
_computing_structure_solution DirectMethod
_diffrn_measurement_device_type 'Rigaku AFC7R'
_diffrn_measurement_method \w-2\q
_diffrn_radiation_type 'Mo K\a'
_diffrn_radiation_wavelength 0.7107
_diffrn_reflns_av_R_equivalents 0.041
_diffrn_reflns_limit_h_max 0
_diffrn_reflns_limit_h_min 0
_diffrn_reflns_limit_k_max 0
_diffrn_reflns_limit_k_min 0
_diffrn_reflns_limit_l_max 0
_diffrn_reflns_limit_l_min 0
_diffrn_reflns_number 9197
_diffrn_standards_decay_% 5.18
_diffrn_standards_interval_count 150
_diffrn_standards_number 3
_exptl_absorpt_coefficient_mu 3.393
_exptl_absorpt_correction_T_max 0.999
_exptl_absorpt_correction_T_min 0.746
_exptl_absorpt_correction_type psi-scan
_exptl_absorpt_process_details '(North, Phillips & Mathews, 1968)'
_exptl_crystal_colour brown
_exptl_crystal_density_diffrn 1.759
_exptl_crystal_density_method 'not measured'
_exptl_crystal_description prismatic
_exptl_crystal_size_max 0.500
_exptl_crystal_size_mid 0.400
_exptl_crystal_size_min 0.250
_refine_diff_density_max 0.76
_refine_diff_density_min -0.71
_refine_ls_extinction_method none
_refine_ls_goodness_of_fit_ref 3.660
_refine_ls_hydrogen_treatment noref
_refine_ls_number_parameters 478
_refine_ls_number_reflns 3514
_refine_ls_R_factor_gt 0.0000
_refine_ls_shift/su_max 0.4260
_refine_ls_structure_factor_coef F
_refine_ls_weighting_details 'w = 1/[\s^2^(Fo) + 0.00002|Fo|^2^]'
_refine_ls_weighting_scheme calc
_refine_ls_wR_factor_ref 0.0730
_reflns_number_gt 0
_reflns_number_total 0
_reflns_threshold_expression F^2^>2.0\s(F^2^)
_cod_data_source_file ic010499d_2.cif
_cod_data_source_block '[CuCo(en)(MeCN)3](ClO4)2'
_cod_original_cell_volume 3703.0(10)
_cod_original_formula_sum 'C28 H33 Br2 Cl2 Co Cu N7 O10 '
_cod_database_code 4317475

loop_
_symmetry_equiv_pos_as_xyz
x,y,z
1/2-x,1/2+y,1/2-z
-x,-y,-z
1/2+x,1/2-y,1/2+z

loop_
_atom_site_label
_atom_site_type_symbol
_atom_site_fract_x
_atom_site_fract_y
_atom_site_fract_z
_atom_site_U_iso_or_equiv
_atom_site_adp_type
_atom_site_occupancy
_atom_site_calc_flag
_atom_site_refinement_flags
_atom_site_disorder_assembly
_atom_site_disorder_group
Br(1) Br -0.2301(2) 0.3969(1) 0.4019(1) 0.1076(8) Uani 1.00 d . . .
Br(2) Br 0.5897(2) 0.9620(1) 0.3267(1) 0.0992(8) Uani 1.00 d . . .
Cu Cu 0.2562(1) 0.63067(9) 0.3329(1) 0.0519(5) Uani 1.00 d . . .
Co Co 0.0880(1) 0.74711(10) 0.3764(1) 0.0459(6) Uani 1.00 d . . .
Cl(1) Cl 0.8670(4) 0.1912(3) -0.0275(3) 0.082(2) Uani 1.00 d . . .
Cl(2) Cl 0.8680(4) 0.0827(3) 0.3576(3) 0.076(2) Uani 1.00 d . . .
O(1) O 0.1033(7) 0.6401(4) 0.3712(5) 0.048(3) Uani 1.00 d . . .
O(2) O 0.2344(6) 0.7286(4) 0.3004(5) 0.040(3) Uani 1.00 d . . .
O(3) O 0.773(2) 0.171(1) -0.076(2) 0.12(1) Uani 0.60 d P . .
O(4) O 0.851(3) 0.236(2) -0.100(2) 0.13(1) Uani 0.40 d P . .
O(5) O 0.856(1) 0.2485(7) 0.0216(8) 0.119(6) Uani 1.00 d . . .
O(6) O 0.838(2) 0.135(1) 0.015(1) 0.25(1) Uani 1.00 d . . .
O(7) O 0.970(1) 0.1754(9) -0.048(1) 0.200(9) Uani 1.00 d . . .
O(8) O 0.828(1) 0.1534(7) 0.3424(9) 0.136(6) Uani 1.00 d . . .
O(9) O 0.848(1) 0.0382(9) 0.2970(9) 0.179(8) Uani 1.00 d . . .
O(10) O 0.813(1) 0.0560(8) 0.4225(8) 0.155(7) Uani 1.00 d . . .
O(11) O 0.990(8) 0.090(4) 0.381(6) 0.12(2) Uani 0.58 d P . .
O(12) O 0.982(10) 0.077(6) 0.355(8) 0.17(4) Uani 0.42 d P . .
N(1) N -0.0662(8) 0.7245(6) 0.3103(6) 0.045(4) Uani 1.00 d . . .
N(2) N 0.0728(9) 0.8509(6) 0.3212(7) 0.054(4) Uani 1.00 d . . .
N(3) N 0.4200(9) 0.6324(7) 0.3300(7) 0.056(4) Uani 1.00 d . . .
N(4) N 0.2725(9) 0.5391(5) 0.3846(7) 0.055(4) Uani 1.00 d . . .
N(5) N -0.0101(10) 0.7537(7) 0.4794(7) 0.064(4) Uani 1.00 d . . .
N(6) N 0.2273(10) 0.7706(7) 0.4558(7) 0.060(4) Uani 1.00 d . . .
N(7) N 0.226(1) 0.5897(7) 0.1974(8) 0.079(5) Uani 1.00 d . . .
C(1) C 0.030(1) 0.5860(8) 0.3743(8) 0.053(5) Uani 1.00 d . . .
C(2) C 0.072(1) 0.5156(8) 0.3940(7) 0.052(5) Uani 1.00 d . . .
C(3) C -0.007(1) 0.4584(8) 0.4051(8) 0.066(5) Uani 1.00 d . . .
C(4) C -0.122(1) 0.4726(8) 0.390(1) 0.075(6) Uani 1.00 d . . .
C(5) C -0.162(1) 0.5386(9) 0.3704(9) 0.066(6) Uani 1.00 d . . .
C(6) C -0.085(1) 0.5987(9) 0.3607(9) 0.062(5) Uani 1.00 d . . .
C(7) C -0.140(1) 0.672(1) 0.3497(9) 0.086(7) Uani 1.00 d . . .
C(8) C -0.045(1) 0.6964(9) 0.2315(10) 0.083(6) Uani 1.00 d . . .
C(9) C -0.124(1) 0.7934(10) 0.3091(9) 0.080(6) Uani 1.00 d . . .
C(10) C -0.040(1) 0.8524(8) 0.2779(8) 0.063(5) Uani 1.00 d . . .
C(11) C 0.077(1) 0.9054(8) 0.3849(10) 0.076(6) Uani 1.00 d . . .
C(12) C 0.162(1) 0.8642(8) 0.2639(8) 0.056(5) Uani 1.00 d . . .
C(13) C 0.318(1) 0.7772(7) 0.3026(7) 0.044(4) Uani 1.00 d . . .
C(14) C 0.284(1) 0.8493(7) 0.2910(7) 0.046(4) Uani 1.00 d . . .
C(15) C 0.366(1) 0.9044(8) 0.2966(8) 0.061(5) Uani 1.00 d . . .
C(16) C 0.479(1) 0.8882(8) 0.3130(8) 0.062(5) Uani 1.00 d . . .
C(17) C 0.512(1) 0.8178(8) 0.3229(7) 0.054(5) Uani 1.00 d . . .
C(18) C 0.434(1) 0.7608(7) 0.3189(8) 0.054(5) Uani 1.00 d . . .
C(19) C 0.479(1) 0.6876(9) 0.3290(8) 0.052(5) Uani 1.00 d . . .
C(20) C 0.470(1) 0.5608(9) 0.3458(9) 0.069(6) Uani 1.00 d . . .
C(21) C 0.393(1) 0.5229(8) 0.4052(9) 0.070(6) Uani 1.00 d . . .
C(22) C 0.191(1) 0.4996(7) 0.4077(8) 0.054(5) Uani 1.00 d . . .
C(23) C -0.031(1) 0.7520(9) 0.5400(9) 0.059(5) Uani 1.00 d . . .
C(24) C -0.058(1) 0.7482(9) 0.6240(9) 0.083(6) Uani 1.00 d . . .
C(25) C 0.300(1) 0.7997(9) 0.4855(8) 0.062(5) Uani 1.00 d . . .
C(26) C 0.395(1) 0.8407(9) 0.5220(8) 0.078(6) Uani 1.00 d . . .
C(27) C 0.235(1) 0.5839(8) 0.134(1) 0.066(6) Uani 1.00 d . . .
C(28) C 0.247(2) 0.581(1) 0.048(1) 0.126(9) Uani 1.00 d . . .
H(1) H 0.0176 0.4114 0.4209 0.0895 Uiso 1.00 calc . . .
H(2) H -0.2426 0.5475 0.3618 0.0791 Uiso 1.00 calc . . .
H(3) H -0.1595 0.6864 0.3985 0.0873 Uiso 1.00 calc . . .
H(4) H -0.2062 0.6612 0.3172 0.0873 Uiso 1.00 calc . . .
H(5) H -0.1149 0.6922 0.2029 0.0823 Uiso 1.00 calc . . .
H(6) H 0.0024 0.7313 0.2040 0.0823 Uiso 1.00 calc . . .
H(7) H -0.0062 0.6527 0.2341 0.0823 Uiso 1.00 calc . . .
H(8) H -0.1887 0.7921 0.2750 0.0954 Uiso 1.00 calc . . .
H(9) H -0.1454 0.8057 0.3603 0.0954 Uiso 1.00 calc . . .
H(10) H -0.0749 0.8988 0.2866 0.0852 Uiso 1.00 calc . . .
H(11) H -0.0290 0.8457 0.2246 0.0852 Uiso 1.00 calc . . .
H(12) H 0.1501 0.9048 0.4100 0.0811 Uiso 1.00 calc . . .
H(13) H 0.0610 0.9515 0.3644 0.0811 Uiso 1.00 calc . . .
H(14) H 0.0204 0.8935 0.4230 0.0811 Uiso 1.00 calc . . .
H(15) H 0.1461 0.8343 0.2188 0.0570 Uiso 1.00 calc . . .
H(16) H 0.1575 0.9133 0.2474 0.0570 Uiso 1.00 calc . . .
H(17) H 0.3435 0.9533 0.2882 0.0656 Uiso 1.00 calc . . .
H(18) H 0.5920 0.8075 0.3303 0.0602 Uiso 1.00 calc . . .
H(19) H 0.5587 0.6824 0.3392 0.0590 Uiso 1.00 calc . . .
H(20) H 0.4723 0.5336 0.2978 0.0822 Uiso 1.00 calc . . .
H(21) H 0.5454 0.5653 0.3664 0.0822 Uiso 1.00 calc . . .
H(22) H 0.4107 0.5380 0.4565 0.0778 Uiso 1.00 calc . . .
H(23) H 0.4043 0.4711 0.4021 0.0778 Uiso 1.00 calc . . .
H(24) H 0.2098 0.4563 0.4350 0.0700 Uiso 1.00 calc . . .
H(25) H 0.0063 0.7684 0.6525 0.0922 Uiso 1.00 calc . . .
H(26) H -0.1223 0.7795 0.6317 0.0922 Uiso 1.00 calc . . .
H(27) H -0.0727 0.7022 0.6387 0.0922 Uiso 1.00 calc . . .
H(28) H 0.4592 0.8100 0.5280 0.0904 Uiso 1.00 calc . . .
H(29) H 0.4134 0.8804 0.4899 0.0904 Uiso 1.00 calc . . .
H(30) H 0.3715 0.8571 0.5718 0.0916 Uiso 1.00 calc . . .
H(31) H 0.1935 0.6122 0.0261 0.1532 Uiso 1.00 calc . . .
H(32) H 0.3226 0.5949 0.0378 0.1532 Uiso 1.00 calc . . .
H(33) H 0.2338 0.5328 0.0331 0.1532 Uiso 1.00 calc . . .

loop_
_atom_site_aniso_label
_atom_site_aniso_U_11
_atom_site_aniso_U_22
_atom_site_aniso_U_33
_atom_site_aniso_U_12
_atom_site_aniso_U_13
_atom_site_aniso_U_23
Br(1) 0.097(2) 0.098(2) 0.128(2) -0.055(1) 0.003(1) 0.002(1)
Br(2) 0.099(1) 0.084(1) 0.114(2) -0.050(1) -0.012(1) 0.010(1)
Cu 0.0390(10) 0.047(1) 0.070(1) 0.0019(9) -0.0020(8) -0.0017(10)
Co 0.041(1) 0.047(1) 0.049(1) 0.0056(9) 0.0016(8) 0.000(1)
Cl(1) 0.074(3) 0.091(4) 0.081(4) -0.017(3) 0.014(3) -0.015(3)
Cl(2) 0.059(3) 0.082(3) 0.086(4) -0.002(2) 0.001(2) -0.007(3)
O(1) 0.041(5) 0.044(5) 0.059(6) -0.005(4) 0.017(4) 0.004(5)
O(2) 0.038(5) 0.031(5) 0.050(6) 0.000(4) 0.003(4) 0.005(4)
O(3) 0.11(2) 0.11(2) 0.14(2) 0.01(1) -0.07(2) -0.07(2)
O(4) 0.14(3) 0.21(4) 0.03(2) 0.03(3) 0.00(2) 0.02(2)
O(5) 0.14(1) 0.080(9) 0.14(1) -0.019(9) 0.005(9) -0.029(10)
O(6) 0.31(3) 0.15(2) 0.30(3) -0.10(2) 0.16(2) -0.09(2)
O(7) 0.12(1) 0.15(2) 0.34(3) 0.00(1) 0.09(2) -0.03(2)
O(8) 0.10(1) 0.11(1) 0.19(2) 0.032(9) -0.017(10) 0.03(1)
O(9) 0.16(1) 0.24(2) 0.14(1) -0.03(1) 0.01(1) -0.13(1)
O(10) 0.18(1) 0.16(1) 0.13(1) -0.01(1) 0.06(1) 0.01(1)
O(11) 0.06(3) 0.07(3) 0.23(5) 0.00(2) -0.05(2) 0.02(3)
O(12) 0.03(3) 0.11(5) 0.4(1) -0.02(3) -0.05(5) -0.01(5)
N(1) 0.037(6) 0.069(8) 0.030(7) 0.010(6) 0.005(5) -0.008(6)
N(2) 0.053(8) 0.054(8) 0.056(8) 0.016(6) 0.001(6) -0.001(7)
N(3) 0.040(7) 0.066(9) 0.063(8) -0.004(7) -0.007(6) -0.020(7)
N(4) 0.049(7) 0.030(6) 0.085(10) 0.003(6) -0.009(7) -0.002(7)
N(5) 0.073(9) 0.076(9) 0.044(8) -0.012(7) 0.016(7) 0.005(9)
N(6) 0.055(8) 0.073(10) 0.052(8) -0.004(7) 0.009(6) 0.001(7)
N(7) 0.09(1) 0.069(10) 0.08(1) -0.009(8) 0.013(9) -0.031(10)
C(1) 0.031(8) 0.06(1) 0.07(1) -0.005(7) 0.006(7) -0.012(9)
C(2) 0.06(1) 0.06(1) 0.040(9) -0.005(8) 0.003(7) 0.013(8)
C(3) 0.07(1) 0.07(1) 0.06(1) -0.018(9) -0.002(8) 0.003(9)
C(4) 0.07(1) 0.043(10) 0.11(1) -0.034(9) 0.00(1) -0.001(10)
C(5) 0.054(10) 0.08(1) 0.07(1) -0.018(9) -0.001(8) -0.014(10)
C(6) 0.047(10) 0.08(1) 0.06(1) 0.007(9) -0.017(8) -0.032(9)
C(7) 0.046(10) 0.16(2) 0.05(1) -0.02(1) -0.002(8) 0.03(1)
C(8) 0.06(1) 0.11(1) 0.08(1) 0.006(10) -0.022(9) -0.02(1)
C(9) 0.06(1) 0.11(1) 0.08(1) 0.01(1) -0.017(9) 0.02(1)
C(10) 0.051(9) 0.09(1) 0.048(9) 0.027(9) 0.006(7) 0.023(9)
C(11) 0.10(1) 0.044(10) 0.08(1) 0.005(9) 0.00(1) 0.022(10)
C(12) 0.053(9) 0.063(10) 0.052(9) 0.011(8) 0.004(7) 0.007(8)
C(13) 0.051(9) 0.040(8) 0.040(9) -0.003(7) 0.014(7) -0.002(7)
C(14) 0.067(10) 0.056(10) 0.015(7) -0.004(8) 0.018(7) -0.017(7)
C(15) 0.07(1) 0.06(1) 0.054(10) -0.004(9) -0.005(8) 0.021(8)
C(16) 0.08(1) 0.06(1) 0.051(10) -0.042(9) -0.002(8) -0.004(8)
C(17) 0.053(9) 0.07(1) 0.036(9) -0.012(8) 0.001(7) -0.003(8)
C(18) 0.036(8) 0.050(10) 0.08(1) -0.004(7) 0.010(7) -0.008(8)
C(19) 0.037(8) 0.07(1) 0.044(9) 0.001(8) -0.010(7) -0.021(9)
C(20) 0.051(10) 0.07(1) 0.08(1) 0.012(9) -0.006(9) -0.004(10)
C(21) 0.06(1) 0.07(1) 0.08(1) 0.011(9) -0.028(9) 0.017(9)
C(22) 0.07(1) 0.036(8) 0.057(10) 0.001(8) -0.005(8) 0.022(8)
C(23) 0.058(9) 0.06(1) 0.056(10) -0.009(8) 0.003(8) -0.02(1)
C(24) 0.11(1) 0.08(1) 0.06(1) -0.01(1) 0.024(10) -0.03(1)
C(25) 0.06(1) 0.09(1) 0.034(9) 0.003(10) -0.001(8) 0.006(9)
C(26) 0.08(1) 0.11(1) 0.05(1) 0.01(1) -0.010(9) -0.01(1)
C(27) 0.08(1) 0.042(9) 0.07(1) 0.005(8) 0.01(1) -0.01(1)
C(28) 0.16(2) 0.14(2) 0.09(2) 0.05(2) -0.02(1) -0.03(1)

loop_
_atom_type_symbol
_atom_type_description
_atom_type_scat_dispersion_real
_atom_type_scat_dispersion_imag
_atom_type_scat_source
C C 0.003 0.002
;International Tables for Crystallography
(1992, Vol. C, Tables 4.2.6.8 and 6.1.1.1)
;
H H 0.000 0.000
;International Tables for Crystallography
(1992, Vol. C, Table 6.1.1.2)
;
O O 0.011 0.006
;International Tables for Crystallography
(1992, Vol. C, Tables 4.2.6.8 and 6.1.1.1)
;
N N 0.006 0.003
;International Tables for Crystallography
(1992, Vol. C, Tables 4.2.6.8 and 6.1.1.1)
;
Br Br -0.290 2.459
;International Tables for Crystallography
(1992, Vol. C, Tables 4.2.6.8 and 6.1.1.1)
;
Cl Cl 0.148 0.159
;International Tables for Crystallography
(1992, Vol. C, Tables 4.2.6.8 and 6.1.1.1)
;
Cu Cu 0.320 1.265
;International Tables for Crystallography
(1992, Vol. C, Tables 4.2.6.8 and 6.1.1.1)
;
Co Co 0.349 0.972
;International Tables for Crystallography
(1992, Vol. C, Tables 4.2.6.8 and 6.1.1.1)
;

loop_
_geom_angle_atom_site_label_1
_geom_angle_atom_site_label_2
_geom_angle_atom_site_label_3
_geom_angle
_geom_angle_site_symmetry_1
_geom_angle_site_symmetry_2
_geom_angle_site_symmetry_3
_geom_angle_publ_flag
O(1) Cu O(2) 83.8(3) 0_555 0_555 0_555 yes
O(1) Cu N(3) 160.6(4) 0_555 0_555 0_555 yes
O(1) Cu N(4) 90.5(4) 0_555 0_555 0_555 yes
O(1) Cu N(7) 103.4(4) 0_555 0_555 0_555 yes
O(2) Cu N(3) 95.9(5) 0_555 0_555 0_555 yes
O(2) Cu N(4) 169.4(4) 0_555 0_555 0_555 yes
O(2) Cu N(7) 90.3(4) 0_555 0_555 0_555 yes
N(3) Cu N(4) 86.4(5) 0_555 0_555 0_555 yes
N(3) Cu N(7) 96.0(5) 0_555 0_555 0_555 yes
N(4) Cu N(7) 99.7(5) 0_555 0_555 0_555 yes
O(1) Co O(2) 75.3(3) 0_555 0_555 0_555 yes
O(1) Co N(1) 81.8(4) 0_555 0_555 0_555 yes
O(1) Co N(2) 151.5(4) 0_555 0_555 0_555 yes
O(1) Co N(5) 98.3(4) 0_555 0_555 0_555 yes
O(1) Co N(6) 99.4(4) 0_555 0_555 0_555 yes
O(2) Co N(1) 108.4(3) 0_555 0_555 0_555 yes
O(2) Co N(2) 86.6(4) 0_555 0_555 0_555 yes
O(2) Co N(5) 160.0(4) 0_555 0_555 0_555 yes
O(2) Co N(6) 79.3(4) 0_555 0_555 0_555 yes
N(1) Co N(2) 83.4(4) 0_555 0_555 0_555 yes
N(1) Co N(5) 89.1(4) 0_555 0_555 0_555 yes
N(1) Co N(6) 172.3(4) 0_555 0_555 0_555 yes
N(2) Co N(5) 105.6(5) 0_555 0_555 0_555 yes
N(2) Co N(6) 98.6(4) 0_555 0_555 0_555 yes
N(5) Co N(6) 83.2(4) 0_555 0_555 0_555 yes
O(3) Cl(1) O(4) 65(1) 0_555 0_555 0_555 yes
O(3) Cl(1) O(5) 119(1) 0_555 0_555 0_555 yes
O(3) Cl(1) O(6) 84(1) 0_555 0_555 0_555 yes
O(3) Cl(1) O(7) 119(1) 0_555 0_555 0_555 yes
O(4) Cl(1) O(5) 93(1) 0_555 0_555 0_555 yes
O(4) Cl(1) O(6) 149(1) 0_555 0_555 0_555 yes
O(4) Cl(1) O(7) 90(1) 0_555 0_555 0_555 yes
O(5) Cl(1) O(6) 104(1) 0_555 0_555 0_555 yes
O(5) Cl(1) O(7) 116(1) 0_555 0_555 0_555 yes
O(6) Cl(1) O(7) 102(1) 0_555 0_555 0_555 yes
O(8) Cl(2) O(9) 112(1) 0_555 0_555 0_555 yes
O(8) Cl(2) O(10) 108.7(10) 0_555 0_555 0_555 yes
O(8) Cl(2) O(11) 106(2) 0_555 0_555 0_555 yes
O(8) Cl(2) O(12) 113(4) 0_555 0_555 0_555 yes
O(9) Cl(2) O(10) 108(1) 0_555 0_555 0_555 yes
O(9) Cl(2) O(11) 114(3) 0_555 0_555 0_555 yes
O(9) Cl(2) O(12) 94(4) 0_555 0_555 0_555 yes
O(10) Cl(2) O(11) 106(3) 0_555 0_555 0_555 yes
O(10) Cl(2) O(12) 118(6) 0_555 0_555 0_555 yes
O(11) Cl(2) O(12) 20(8) 0_555 0_555 0_555 yes
Cu O(1) Co 101.0(4) 0_555 0_555 0_555 yes
Cu O(1) C(1) 123.3(8) 0_555 0_555 0_555 yes
Co O(1) C(1) 134.2(8) 0_555 0_555 0_555 yes
Cu O(2) Co 94.5(3) 0_555 0_555 0_555 yes
Cu O(2) C(13) 122.9(8) 0_555 0_555 0_555 yes
Co O(2) C(13) 117.2(7) 0_555 0_555 0_555 yes
Cl(1) O(3) O(4) 59(1) 0_555 0_555 0_555 yes
Cl(1) O(4) O(3) 54(1) 0_555 0_555 0_555 yes
Cl(2) O(11) O(12) 63(21) 0_555 0_555 0_555 yes
Cl(2) O(12) O(11) 95(26) 0_555 0_555 0_555 yes
Co N(1) C(7) 112.5(8) 0_555 0_555 0_555 yes
Co N(1) C(8) 113.2(8) 0_555 0_555 0_555 yes
Co N(1) C(9) 102.7(8) 0_555 0_555 0_555 yes
C(7) N(1) C(8) 107(1) 0_555 0_555 0_555 yes
C(7) N(1) C(9) 108(1) 0_555 0_555 0_555 yes
C(8) N(1) C(9) 112(1) 0_555 0_555 0_555 yes
Co N(2) C(10) 107.2(8) 0_555 0_555 0_555 yes
Co N(2) C(11) 106.8(8) 0_555 0_555 0_555 yes
Co N(2) C(12) 112.9(8) 0_555 0_555 0_555 yes
C(10) N(2) C(11) 111(1) 0_555 0_555 0_555 yes
C(10) N(2) C(12) 107(1) 0_555 0_555 0_555 yes
C(11) N(2) C(12) 110(1) 0_555 0_555 0_555 yes
Cu N(3) C(19) 124(1) 0_555 0_555 0_555 yes
Cu N(3) C(20) 111.7(9) 0_555 0_555 0_555 yes
C(19) N(3) C(20) 122(1) 0_555 0_555 0_555 yes
Cu N(4) C(21) 112.0(9) 0_555 0_555 0_555 yes
Cu N(4) C(22) 125.8(10) 0_555 0_555 0_555 yes
C(21) N(4) C(22) 121(1) 0_555 0_555 0_555 yes
Co N(5) C(23) 159(1) 0_555 0_555 0_555 yes
Co N(6) C(25) 160(1) 0_555 0_555 0_555 yes
Cu N(7) C(27) 161(1) 0_555 0_555 0_555 yes
O(1) C(1) C(2) 119(1) 0_555 0_555 0_555 yes
O(1) C(1) C(6) 119(1) 0_555 0_555 0_555 yes
C(2) C(1) C(6) 121(1) 0_555 0_555 0_555 yes
C(1) C(2) C(3) 119(1) 0_555 0_555 0_555 yes
C(1) C(2) C(22) 123(1) 0_555 0_555 0_555 yes
C(3) C(2) C(22) 117(1) 0_555 0_555 0_555 yes
C(2) C(3) C(4) 117(1) 0_555 0_555 0_555 yes
Br(1) C(4) C(3) 118(1) 0_555 0_555 0_555 yes
Br(1) C(4) C(5) 117(1) 0_555 0_555 0_555 yes
C(3) C(4) C(5) 123(1) 0_555 0_555 0_555 yes
C(4) C(5) C(6) 121(1) 0_555 0_555 0_555 yes
C(1) C(6) C(5) 117(1) 0_555 0_555 0_555 yes
C(1) C(6) C(7) 125(1) 0_555 0_555 0_555 yes
C(5) C(6) C(7) 116(1) 0_555 0_555 0_555 yes
N(1) C(7) C(6) 113(1) 0_555 0_555 0_555 yes
N(1) C(9) C(10) 109(1) 0_555 0_555 0_555 yes
N(2) C(10) C(9) 111(1) 0_555 0_555 0_555 yes
N(2) C(12) C(14) 116(1) 0_555 0_555 0_555 yes
O(2) C(13) C(14) 116(1) 0_555 0_555 0_555 yes
O(2) C(13) C(18) 124(1) 0_555 0_555 0_555 yes
C(14) C(13) C(18) 119(1) 0_555 0_555 0_555 yes
C(12) C(14) C(13) 118(1) 0_555 0_555 0_555 yes
C(12) C(14) C(15) 121(1) 0_555 0_555 0_555 yes
C(13) C(14) C(15) 119(1) 0_555 0_555 0_555 yes
C(14) C(15) C(16) 120(1) 0_555 0_555 0_555 yes
Br(2) C(16) C(15) 121(1) 0_555 0_555 0_555 yes
Br(2) C(16) C(17) 118(1) 0_555 0_555 0_555 yes
C(15) C(16) C(17) 120(1) 0_555 0_555 0_555 yes
C(16) C(17) C(18) 121(1) 0_555 0_555 0_555 yes
C(13) C(18) C(17) 118(1) 0_555 0_555 0_555 yes
C(13) C(18) C(19) 124(1) 0_555 0_555 0_555 yes
C(17) C(18) C(19) 117(1) 0_555 0_555 0_555 yes
N(3) C(19) C(18) 124(1) 0_555 0_555 0_555 yes
N(3) C(20) C(21) 107(1) 0_555 0_555 0_555 yes
N(4) C(21) C(20) 108(1) 0_555 0_555 0_555 yes
N(4) C(22) C(2) 123(1) 0_555 0_555 0_555 yes
N(5) C(23) C(24) 178(1) 0_555 0_555 0_555 yes
N(6) C(25) C(26) 177(1) 0_555 0_555 0_555 yes
N(7) C(27) C(28) 176(2) 0_555 0_555 0_555 yes

loop_
_geom_bond_atom_site_label_1
_geom_bond_atom_site_label_2
_geom_bond_distance
_geom_bond_site_symmetry_1
_geom_bond_site_symmetry_2
_geom_bond_publ_flag
Br(1) C(3) 2.84(2) . . yes
Br(1) C(4) 1.91(1) . . yes
Br(1) C(5) 2.81(2) . . yes
Br(2) C(15) 2.86(2) . . yes
Br(2) C(16) 1.90(1) . . yes
Br(2) C(17) 2.83(2) . . yes
Cu Co 3.025(2) . . yes
Cu O(1) 1.923(8) . . yes
Cu O(2) 1.917(8) . . yes
Cu N(3) 1.92(1) . . yes
Cu N(4) 1.92(1) . . yes
Cu N(7) 2.45(1) . . yes
Cu C(1) 2.87(1) . . yes
Cu C(2) 3.22(1) . . yes
Cu C(13) 2.87(1) . . yes
Cu C(18) 3.20(1) . . yes
Cu C(19) 2.81(1) . . yes
Cu C(20) 2.82(1) . . yes
Cu C(21) 2.83(1) . . yes
Cu C(22) 2.86(1) . . yes
Co O(1) 1.997(9) . . yes
Co O(2) 2.196(8) . . yes
Co N(1) 2.148(10) . . yes
Co N(2) 2.15(1) . . yes
Co N(5) 2.12(1) . . yes
Co N(6) 2.14(1) . . yes
Co C(1) 3.07(1) . . yes
Co C(7) 3.03(2) . . yes
Co C(8) 3.04(1) . . yes
Co C(9) 2.84(1) . . yes
Co C(10) 2.97(1) . . yes
Co C(11) 2.95(1) . . yes
Co C(12) 3.04(1) . . yes
Co C(13) 3.04(1) . . yes
Co C(23) 3.15(2) . . yes
Co C(25) 3.22(2) . . yes
Cl(1) O(3) 1.41(2) . . yes
Cl(1) O(4) 1.49(3) . . yes
Cl(1) O(5) 1.36(1) . . yes
Cl(1) O(6) 1.33(2) . . yes
Cl(1) O(7) 1.30(1) . . yes
Cl(2) O(8) 1.42(1) . . yes
Cl(2) O(9) 1.34(1) . . yes
Cl(2) O(10) 1.38(1) . . yes
Cl(2) O(11) 1.48(8) . . yes
Cl(2) O(12) 1.3(1) . . yes
O(1) O(2) 2.57(1) . . yes
O(1) N(1) 2.71(1) . . yes
O(1) N(4) 2.73(1) . . yes
O(1) N(5) 3.12(2) . . yes
O(1) N(6) 3.16(1) . . yes
O(1) C(1) 1.32(1) . . yes
O(1) C(2) 2.37(2) . . yes
O(1) C(6) 2.34(2) . . yes
O(1) C(7) 2.92(2) . . yes
O(1) C(8) 3.10(2) . . yes
O(1) C(22) 2.87(1) . . yes
O(2) N(2) 2.98(1) . . yes
O(2) N(3) 2.85(1) . . yes
O(2) N(6) 2.77(1) . . yes
O(2) N(7) 3.12(1) . . yes
O(2) C(12) 2.72(2) . . yes
O(2) C(13) 1.33(1) . . yes
O(2) C(14) 2.32(2) . . yes
O(2) C(18) 2.42(1) . . yes
O(2) C(19) 2.99(1) . . yes
O(3) O(4) 1.58(4) . . yes
O(3) O(5) 2.39(2) . . yes
O(3) O(6) 1.83(3) . . yes
O(3) O(7) 2.34(3) . . yes
O(3) C(24) 3.00(3) . 2_545 yes
O(4) O(5) 2.08(3) . . yes
O(4) O(6) 2.72(4) . . yes
O(4) O(7) 1.98(3) . . yes
O(5) O(6) 2.13(2) . . yes
O(5) O(7) 2.26(2) . . yes
O(6) O(7) 2.04(2) . . yes
O(8) O(9) 2.29(2) . . yes
O(8) O(10) 2.28(2) . . yes
O(8) O(11) 2.31(8) . . yes
O(8) O(12) 2.3(1) . . yes
O(9) O(10) 2.21(2) . . yes
O(9) O(11) 2.37(7) . . yes
O(9) O(12) 1.97(9) . . yes
O(10) O(11) 2.29(10) . . yes
O(10) O(12) 2.3(1) . . yes
O(10) C(26) 3.25(2) . 3_666 yes
O(11) O(12) 0.5(2) . . yes
O(11) C(23) 3.26(7) . 3_666 yes
O(11) C(24) 3.11(7) . 3_666 yes
O(11) C(27) 3.24(9) . 2_645 yes
N(1) N(2) 2.86(2) . . yes
N(1) N(5) 2.99(2) . . yes
N(1) C(1) 3.01(2) . . yes
N(1) C(6) 2.50(2) . . yes
N(1) C(7) 1.47(2) . . yes
N(1) C(8) 1.47(2) . . yes
N(1) C(9) 1.45(2) . . yes
N(1) C(10) 2.46(2) . . yes
N(2) N(6) 3.25(2) . . yes
N(2) C(9) 2.54(2) . . yes
N(2) C(10) 1.50(2) . . yes
N(2) C(11) 1.49(2) . . yes
N(2) C(12) 1.47(2) . . yes
N(2) C(13) 3.20(2) . . yes
N(2) C(14) 2.54(2) . . yes
N(3) N(4) 2.63(2) . . yes
N(3) N(7) 3.27(2) . . yes
N(3) C(13) 2.98(2) . . yes
N(3) C(18) 2.40(2) . . yes
N(3) C(19) 1.24(2) . . yes
N(3) C(20) 1.47(2) . . yes
N(3) C(21) 2.43(2) . . yes
N(4) C(1) 2.96(2) . . yes
N(4) C(2) 2.39(2) . . yes
N(4) C(20) 2.44(2) . . yes
N(4) C(21) 1.48(2) . . yes
N(4) C(22) 1.27(2) . . yes
N(5) N(6) 2.83(2) . . yes
N(5) C(7) 3.06(2) . . yes
N(5) C(9) 3.25(2) . . yes
N(5) C(23) 1.07(2) . . yes
N(5) C(24) 2.54(2) . . yes
N(6) C(13) 2.84(2) . . yes
N(6) C(14) 3.25(2) . . yes
N(6) C(25) 1.12(2) . . yes
N(6) C(26) 2.59(2) . . yes
N(7) C(27) 1.09(2) . . yes
N(7) C(28) 2.56(2) . . yes
C(1) C(2) 1.43(2) . . yes
C(1) C(3) 2.47(2) . . yes
C(1) C(4) 2.77(2) . . yes
C(1) C(5) 2.41(2) . . yes
C(1) C(6) 1.39(2) . . yes
C(1) C(7) 2.58(2) . . yes
C(1) C(22) 2.53(2) . . yes
C(2) C(3) 1.43(2) . . yes
C(2) C(4) 2.40(2) . . yes
C(2) C(5) 2.79(2) . . yes
C(2) C(6) 2.46(2) . . yes
C(2) C(22) 1.44(2) . . yes
C(3) C(4) 1.38(2) . . yes
C(3) C(5) 2.41(2) . . yes
C(3) C(6) 2.86(2) . . yes
C(3) C(22) 2.44(2) . . yes
C(4) C(5) 1.35(2) . . yes
C(4) C(6) 2.43(2) . . yes
C(5) C(6) 1.44(2) . . yes
C(5) C(7) 2.52(3) . . yes
C(6) C(7) 1.51(2) . . yes
C(6) C(8) 2.90(2) . . yes
C(7) C(8) 2.37(2) . . yes
C(7) C(9) 2.37(3) . . yes
C(8) C(9) 2.43(2) . . yes
C(8) C(10) 3.00(2) . . yes
C(9) C(10) 1.57(2) . . yes
C(10) C(11) 2.47(2) . . yes
C(10) C(12) 2.40(2) . . yes
C(11) C(12) 2.43(2) . . yes
C(11) C(14) 3.11(2) . . yes
C(12) C(13) 2.51(2) . . yes
C(12) C(14) 1.51(2) . . yes
C(12) C(15) 2.55(2) . . yes
C(13) C(14) 1.41(2) . . yes
C(13) C(15) 2.43(2) . . yes
C(13) C(16) 2.80(2) . . yes
C(13) C(17) 2.42(2) . . yes
C(13) C(18) 1.41(2) . . yes
C(13) C(19) 2.55(2) . . yes
C(13) C(25) 3.16(2) . . yes
C(14) C(15) 1.40(2) . . yes
C(14) C(16) 2.41(2) . . yes
C(14) C(17) 2.77(2) . . yes
C(14) C(18) 2.44(2) . . yes
C(15) C(16) 1.38(2) . . yes
C(15) C(17) 2.38(2) . . yes
C(15) C(18) 2.81(2) . . yes
C(16) C(17) 1.38(2) . . yes
C(16) C(18) 2.43(2) . . yes
C(17) C(18) 1.40(2) . . yes
C(17) C(19) 2.45(2) . . yes
C(18) C(19) 1.47(2) . . yes
C(19) C(20) 2.38(2) . . yes
C(20) C(21) 1.53(2) . . yes
C(21) C(22) 2.41(2) . . yes
C(23) C(24) 1.47(2) . . yes
C(25) C(26) 1.47(2) . . yes
C(27) C(28) 1.47(2) . . yes

loop_
_geom_contact_atom_site_label_1
_geom_contact_atom_site_label_2
_geom_contact_distance
_geom_contact_site_symmetry_1
_geom_contact_site_symmetry_2
_geom_contact_publ_flag
Br(1) C(3) 2.84(2) . . ?
Br(1) C(5) 2.81(2) . . ?
Br(2) C(15) 2.86(2) . . ?
Br(2) C(17) 2.83(2) . . ?
Cu Co 3.025(2) . . ?
Cu C(1) 2.87(1) . . ?
Cu C(2) 3.22(1) . . ?
Cu C(13) 2.87(1) . . ?
Cu C(18) 3.20(1) . . ?
Cu C(19) 2.81(1) . . ?
Cu C(20) 2.82(1) . . ?
Cu C(21) 2.83(1) . . ?
Cu C(22) 2.86(1) . . ?
Co C(1) 3.07(1) . . ?
Co C(7) 3.03(2) . . ?
Co C(8) 3.04(1) . . ?
Co C(9) 2.84(1) . . ?
Co C(10) 2.97(1) . . ?
Co C(11) 2.95(1) . . ?
Co C(12) 3.04(1) . . ?
Co C(13) 3.04(1) . . ?
Co C(23) 3.15(2) . . ?
Co C(25) 3.22(2) . . ?
O(1) O(2) 2.57(1) . . ?
O(1) N(1) 2.71(1) . . ?
O(1) N(4) 2.73(1) . . ?
O(1) N(5) 3.12(2) . . ?
O(1) N(6) 3.16(1) . . ?
O(1) C(7) 2.92(2) . . ?
O(1) C(8) 3.10(2) . . ?
O(1) C(22) 2.87(1) . . ?
O(2) N(2) 2.98(1) . . ?
O(2) N(3) 2.85(1) . . ?
O(2) N(6) 2.77(1) . . ?
O(2) N(7) 3.12(1) . . ?
O(2) C(12) 2.72(2) . . ?
O(2) C(19) 2.99(1) . . ?
O(3) C(24) 3.00(3) . 2_545 ?
O(4) O(6) 2.72(4) . . ?
O(10) C(26) 3.25(2) . 3_666 ?
O(11) C(23) 3.26(7) . 3_666 ?
O(11) C(24) 3.11(7) . 3_666 ?
O(11) C(27) 3.24(9) . 2_645 ?
N(1) N(2) 2.86(2) . . ?
N(1) N(5) 2.99(2) . . ?
N(1) C(1) 3.01(2) . . ?
N(1) C(6) 2.50(2) . . ?
N(2) N(6) 3.25(2) . . ?
N(2) C(9) 2.54(2) . . ?
N(2) C(13) 3.20(2) . . ?
N(2) C(14) 2.54(2) . . ?
N(3) N(4) 2.63(2) . . ?
N(3) N(7) 3.27(2) . . ?
N(3) C(13) 2.98(2) . . ?
N(4) C(1) 2.96(2) . . ?
N(5) N(6) 2.83(2) . . ?
N(5) C(7) 3.06(2) . . ?
N(5) C(9) 3.25(2) . . ?
N(5) C(24) 2.54(2) . . ?
N(6) C(13) 2.84(2) . . ?
N(6) C(14) 3.25(2) . . ?
N(6) C(26) 2.59(2) . . ?
N(7) C(28) 2.56(2) . . ?
C(1) C(4) 2.77(2) . . ?
C(1) C(7) 2.58(2) . . ?
C(1) C(22) 2.53(2) . . ?
C(2) C(5) 2.79(2) . . ?
C(3) C(6) 2.86(2) . . ?
C(5) C(7) 2.52(3) . . ?
C(6) C(8) 2.90(2) . . ?
C(8) C(10) 3.00(2) . . ?
C(11) C(14) 3.11(2) . . ?
C(12) C(13) 2.51(2) . . ?
C(12) C(15) 2.55(2) . . ?
C(13) C(16) 2.80(2) . . ?
C(13) C(19) 2.55(2) . . ?
C(13) C(25) 3.16(2) . . ?
C(14) C(17) 2.77(2) . . ?
C(15) C(18) 2.81(2) . . ?
